data_7157392
loop_
_publ_author_name
'Pianoski, Karlos Eduardo'
'Poletto, Julia'
'Vieira da Silva, Michael Jackson'
'Ascencio Camargo, Jeniffer Nascimento'
'Jacomini, Andrey Petita'
'Gon\,calves, Davana Silva'
'Back, Davi Fernando'
'Moura, Sidnei'
'Rosa, Fernanda Andreia'

_publ_section_title
;
 1,2-Addition to trifluoromethylated \b-enamino diketones: regioselective
 synthesis of trifluoromethyl-containing azomethine pyrazoles and
 isoxazoles.
;
_journal_issue 13
_journal_name_full 'Organic &amp; biomolecular chemistry'
_journal_page_first 2524
_journal_page_last 2537
_journal_paper_doi 10.1039/d0ob00319k
_journal_volume 18
_journal_year 2020
_chemical_formula_moiety 'C24 H17 F4 N3 O'
_chemical_formula_sum 'C24 H17 F4 N3 O'
_chemical_formula_weight 439.41
_chemical_melting_point ?
_chemical_name_common 'Phenyl trifluormethyl (methyl methoxyphenyl)imin fluorphenyl pyrazol'
_chemical_name_systematic
;
1-Phenyl-3-trifluormethyl-4-(methyl-(2-methoxyphenyl)imin)-5-(4-fluorphenyl)-1H-
;
_space_group_IT_number 2
_space_group_name_Hall '-P 1'
_space_group_name_H-M_alt 'P -1'
_symmetry_cell_setting triclinic
_symmetry_space_group_name_Hall '-P 1'
_symmetry_space_group_name_H-M 'P -1'
_atom_sites_solution_hydrogens geom
_atom_sites_solution_primary direct
_atom_sites_solution_secondary difmap
_audit_conform_dict_location ftp://ftp.iucr.org/pub/cif_core.dic
_audit_conform_dict_name cif_core.dic
_audit_conform_dict_version 2.4
_audit_creation_date 2018-07-09T13:19:40-00:00
_audit_creation_method 'WinGX routine CIF_UPDATE'
_audit_update_record
;
2019-10-15 deposited with the CCDC.	2020-03-11 downloaded from the CCDC.
;
_cell_angle_alpha 103.200(2)
_cell_angle_beta 92.950(2)
_cell_angle_gamma 110.440(2)
_cell_formula_units_Z 2
_cell_length_a 9.0678(4)
_cell_length_b 10.6289(5)
_cell_length_c 11.4690(6)
_cell_measurement_reflns_used 9721
_cell_measurement_temperature 100(2)
_cell_measurement_theta_max 29.172
_cell_measurement_theta_min 2.415
_cell_volume 997.94(8)
_computing_cell_refinement 'SAINT V8.34A (Bruker AXS Inc., 2013)'
_computing_data_collection 'Bruker Instrument Service v4.2.7'
_computing_data_reduction 'SAINT V8.34A (Bruker AXS Inc., 2013)'
_computing_molecular_graphics 'Diamond (version 3.2i); Crystal Impact GbR'
_computing_structure_refinement 'SHELXL-2008 (Sheldrick, 2008)'
_computing_structure_solution 'SHELXL-2008 (Sheldrick, 2008)'
_diffrn_ambient_temperature 100(2)
_diffrn_detector_area_resol_mean 10.4167
_diffrn_measured_fraction_theta_full 0.996
_diffrn_measured_fraction_theta_max 0.996
_diffrn_measurement_device_type 'Bruker D8 Quest Photon 100 diffractometer'
_diffrn_measurement_method '2\% \f & \w scans'
_diffrn_radiation_monochromator 'Montel type 2-dim beam shaping X ray optics'
_diffrn_radiation_type MoK\a
_diffrn_radiation_wavelength 0.71073
_diffrn_reflns_av_R_equivalents 0.0253
_diffrn_reflns_av_unetI/netI 0.0124
_diffrn_reflns_limit_h_max 12
_diffrn_reflns_limit_h_min -12
_diffrn_reflns_limit_k_max 14
_diffrn_reflns_limit_k_min -14
_diffrn_reflns_limit_l_max 15
_diffrn_reflns_limit_l_min -15
_diffrn_reflns_number 51922
_diffrn_reflns_theta_full 29.19
_diffrn_reflns_theta_max 29.19
_diffrn_reflns_theta_min 2.42
_diffrn_source 'micro-focus tube'
_exptl_absorpt_coefficient_mu 0.117
_exptl_absorpt_correction_T_max 0.9804
_exptl_absorpt_correction_T_min 0.9503
_exptl_absorpt_correction_type multi-scan
_exptl_absorpt_process_details
;
SADABS (version 2012/1; Bruker, 2012) was used to perform the numerical
        absorption correction based on the indexed faces of the crystal.
;
_exptl_crystal_colour colourless
_exptl_crystal_density_diffrn 1.462
_exptl_crystal_density_meas ?
_exptl_crystal_density_method 'not measured'
_exptl_crystal_description block
_exptl_crystal_F_000 452
_exptl_crystal_size_max 0.44
_exptl_crystal_size_mid 0.19
_exptl_crystal_size_min 0.17
_refine_diff_density_max 0.456
_refine_diff_density_min -0.294
_refine_diff_density_rms 0.046
_refine_ls_extinction_coef none
_refine_ls_extinction_method none
_refine_ls_goodness_of_fit_ref 1.027
_refine_ls_hydrogen_treatment constr
_refine_ls_matrix_type full
_refine_ls_number_parameters 289
_refine_ls_number_reflns 5396
_refine_ls_number_restraints 0
_refine_ls_restrained_S_all 1.027
_refine_ls_R_factor_all 0.0401
_refine_ls_R_factor_gt 0.0354
_refine_ls_shift/su_max 0.001
_refine_ls_shift/su_mean 0
_refine_ls_structure_factor_coef Fsqd
_refine_ls_weighting_details 'calc w=1/[\s^2^(Fo^2^)+(0.0475P)^2^+0.4512P] where P=(Fo^2^+2Fc^2^)/3'
_refine_ls_weighting_scheme calc
_refine_ls_wR_factor_gt 0.0911
_refine_ls_wR_factor_ref 0.0943
_reflns_number_gt 4849
_reflns_number_total 5396
_reflns_threshold_expression >2\s(I)
_cod_data_source_file d0ob00319k2.cif
_cod_data_source_block p-1_a
_cod_depositor_comments
;
The following automatic conversions were performed:

data item '_chemical_melting_point' value 'none' was changed to '?'
-- the value is undefined or not given.

data item '_exptl_crystal_density_meas' value 'none' was changed to
'?' -- the value is perceived as not measured.

Automatic conversion script
Id: cif_fix_values 7556 2019-12-06 15:28:31Z antanas 

 Adding full bibliography for 7157391--7157393.cif.
;
_cod_original_sg_symbol_Hall -P1
_cod_original_sg_symbol_H-M P-1
_cod_database_code 7157392

loop_
_symmetry_equiv_pos_as_xyz
'x, y, z'
'-x, -y, -z'

loop_
_atom_site_label
_atom_site_type_symbol
_atom_site_fract_x
_atom_site_fract_y
_atom_site_fract_z
_atom_site_U_iso_or_equiv
_atom_site_adp_type
_atom_site_occupancy
_atom_site_symmetry_multiplicity
_atom_site_calc_flag
_atom_site_refinement_flags
_atom_site_disorder_assembly
_atom_site_disorder_group
F32 F 0.54381(7) 0.61754(7) 0.70451(6) 0.01923(14) Uani 1 1 d . . .
F33 F 0.36665(8) 0.70562(7) 0.74796(6) 0.02027(14) Uani 1 1 d . . .
F31 F 0.29960(8) 0.48335(7) 0.68951(6) 0.02283(15) Uani 1 1 d . . .
F51 F 0.58577(9) 0.88340(8) -0.01749(6) 0.02834(17) Uani 1 1 d . . .
O41 O 0.79231(9) 1.07832(8) 0.49881(7) 0.01834(16) Uani 1 1 d . . .
N1 N 0.24729(10) 0.54206(8) 0.36218(7) 0.01287(16) Uani 1 1 d . . .
N41 N 0.65406(10) 0.88584(8) 0.63574(8) 0.01390(16) Uani 1 1 d . . .
N2 N 0.23919(10) 0.50893(9) 0.47002(7) 0.01399(16) Uani 1 1 d . . .
C3 C 0.36582(11) 0.60684(10) 0.54209(9) 0.01244(17) Uani 1 1 d . . .
C51 C 0.42303(11) 0.71302(10) 0.26081(9) 0.01238(17) Uani 1 1 d . . .
C4 C 0.45824(11) 0.70333(10) 0.48271(8) 0.01209(17) Uani 1 1 d . . .
C5 C 0.37773(11) 0.65665(10) 0.36508(9) 0.01203(17) Uani 1 1 d . . .
C42 C 0.80608(11) 0.99409(10) 0.67130(9) 0.01286(18) Uani 1 1 d . . .
C43 C 0.88067(11) 1.08656(10) 0.60223(9) 0.01379(18) Uani 1 1 d . . .
C41 C 0.60995(11) 0.81967(10) 0.52402(9) 0.01281(18) Uani 1 1 d . . .
H41 H 0.6778 0.8471 0.4665 0.015 Uiso 1 1 calc R . .
C11 C 0.12342(11) 0.45808(10) 0.26338(9) 0.01335(18) Uani 1 1 d . . .
C56 C 0.47145(12) 0.85649(10) 0.27534(9) 0.01534(19) Uani 1 1 d . . .
H56 H 0.4682 0.9149 0.3506 0.018 Uiso 1 1 calc R . .
C52 C 0.42588(12) 0.62739(10) 0.14902(9) 0.01468(18) Uani 1 1 d . . .
H52 H 0.3904 0.5295 0.1376 0.018 Uiso 1 1 calc R . .
C16 C 0.04409(12) 0.52126(11) 0.20388(9) 0.01684(19) Uani 1 1 d . . .
H16 H 0.0715 0.6192 0.2281 0.02 Uiso 1 1 calc R . .
C12 C 0.08512(12) 0.31532(11) 0.22982(9) 0.01658(19) Uani 1 1 d . . .
H12 H 0.1404 0.2737 0.2715 0.02 Uiso 1 1 calc R . .
C53 C 0.48030(12) 0.68463(11) 0.05459(9) 0.0175(2) Uani 1 1 d . . .
H53 H 0.4834 0.6271 -0.0212 0.021 Uiso 1 1 calc R . .
C47 C 0.88390(12) 1.01129(10) 0.78521(9) 0.01616(19) Uani 1 1 d . . .
H47 H 0.831 0.9557 0.8357 0.019 Uiso 1 1 calc R . .
C54 C 0.52987(12) 0.82730(12) 0.07369(9) 0.0184(2) Uani 1 1 d . . .
C46 C 1.03783(13) 1.10853(11) 0.82636(10) 0.0191(2) Uani 1 1 d . . .
H46 H 1.0903 1.1174 0.9034 0.023 Uiso 1 1 calc R . .
C55 C 0.52433(13) 0.91485(11) 0.18099(10) 0.0185(2) Uani 1 1 d . . .
H55 H 0.5557 1.0121 0.1903 0.022 Uiso 1 1 calc R . .
C31 C 0.39379(11) 0.60371(10) 0.67068(9) 0.01428(18) Uani 1 1 d . . .
C45 C 1.11361(12) 1.19200(11) 0.75430(10) 0.0192(2) Uani 1 1 d . . .
H45 H 1.2201 1.2559 0.7806 0.023 Uiso 1 1 calc R . .
C15 C -0.07612(12) 0.43843(12) 0.10824(10) 0.0196(2) Uani 1 1 d . . .
H15 H -0.1319 0.48 0.0669 0.024 Uiso 1 1 calc R . .
C44 C 1.03499(12) 1.18310(10) 0.64338(10) 0.0169(2) Uani 1 1 d . . .
H44 H 1.0867 1.243 0.5956 0.02 Uiso 1 1 calc R . .
C14 C -0.11525(12) 0.29573(12) 0.07274(10) 0.0207(2) Uani 1 1 d . . .
H14 H -0.1964 0.24 0.0065 0.025 Uiso 1 1 calc R . .
C13 C -0.03579(13) 0.23424(11) 0.13402(10) 0.0201(2) Uani 1 1 d . . .
H13 H -0.0642 0.1362 0.1104 0.024 Uiso 1 1 calc R . .
C48 C 0.86820(14) 1.16725(12) 0.42557(10) 0.0220(2) Uani 1 1 d . . .
H48A H 0.7928 1.1517 0.3545 0.033 Uiso 1 1 calc R . .
H48B H 0.9602 1.1465 0.3992 0.033 Uiso 1 1 calc R . .
H48C H 0.9036 1.2646 0.4727 0.033 Uiso 1 1 calc R . .

loop_
_atom_site_aniso_label
_atom_site_aniso_U_11
_atom_site_aniso_U_22
_atom_site_aniso_U_33
_atom_site_aniso_U_23
_atom_site_aniso_U_13
_atom_site_aniso_U_12
F32 0.0155(3) 0.0226(3) 0.0200(3) 0.0087(2) -0.0011(2) 0.0061(2)
F33 0.0245(3) 0.0220(3) 0.0136(3) 0.0022(2) 0.0049(2) 0.0090(3)
F31 0.0242(3) 0.0179(3) 0.0192(3) 0.0100(2) 0.0012(2) -0.0036(3)
F51 0.0335(4) 0.0337(4) 0.0182(3) 0.0162(3) 0.0063(3) 0.0066(3)
O41 0.0172(3) 0.0166(3) 0.0185(4) 0.0091(3) -0.0006(3) 0.0007(3)
N1 0.0115(4) 0.0128(4) 0.0120(4) 0.0030(3) 0.0008(3) 0.0020(3)
N41 0.0129(4) 0.0110(4) 0.0155(4) 0.0035(3) 0.0017(3) 0.0018(3)
N2 0.0140(4) 0.0145(4) 0.0121(4) 0.0040(3) 0.0018(3) 0.0034(3)
C3 0.0126(4) 0.0119(4) 0.0120(4) 0.0029(3) 0.0021(3) 0.0035(3)
C51 0.0111(4) 0.0136(4) 0.0124(4) 0.0041(3) 0.0013(3) 0.0042(3)
C4 0.0122(4) 0.0112(4) 0.0124(4) 0.0027(3) 0.0024(3) 0.0038(3)
C5 0.0117(4) 0.0110(4) 0.0132(4) 0.0027(3) 0.0025(3) 0.0041(3)
C42 0.0124(4) 0.0107(4) 0.0136(4) 0.0011(3) 0.0016(3) 0.0033(3)
C43 0.0138(4) 0.0118(4) 0.0151(4) 0.0027(3) 0.0017(3) 0.0045(3)
C41 0.0125(4) 0.0110(4) 0.0147(4) 0.0040(3) 0.0032(3) 0.0035(3)
C11 0.0099(4) 0.0155(4) 0.0117(4) 0.0024(3) 0.0013(3) 0.0020(3)
C56 0.0170(4) 0.0139(4) 0.0146(4) 0.0035(3) 0.0007(3) 0.0055(4)
C52 0.0147(4) 0.0148(4) 0.0142(4) 0.0028(3) 0.0016(3) 0.0058(3)
C16 0.0143(4) 0.0179(5) 0.0183(5) 0.0045(4) 0.0022(4) 0.0061(4)
C12 0.0148(4) 0.0156(4) 0.0166(5) 0.0040(4) 0.0000(4) 0.0028(4)
C53 0.0174(5) 0.0230(5) 0.0124(4) 0.0038(4) 0.0025(4) 0.0084(4)
C47 0.0172(5) 0.0149(4) 0.0143(4) 0.0028(3) 0.0016(4) 0.0043(4)
C54 0.0165(5) 0.0250(5) 0.0145(4) 0.0109(4) 0.0019(4) 0.0054(4)
C46 0.0190(5) 0.0176(5) 0.0171(5) 0.0008(4) -0.0031(4) 0.0057(4)
C55 0.0201(5) 0.0156(4) 0.0186(5) 0.0073(4) -0.0008(4) 0.0039(4)
C31 0.0130(4) 0.0132(4) 0.0146(4) 0.0049(3) 0.0019(3) 0.0017(3)
C45 0.0133(4) 0.0147(4) 0.0245(5) 0.0009(4) -0.0015(4) 0.0024(4)
C15 0.0142(4) 0.0284(5) 0.0175(5) 0.0072(4) 0.0009(4) 0.0089(4)
C44 0.0140(4) 0.0129(4) 0.0221(5) 0.0044(4) 0.0038(4) 0.0028(3)
C14 0.0135(4) 0.0273(5) 0.0152(5) 0.0010(4) -0.0017(4) 0.0034(4)
C13 0.0178(5) 0.0169(5) 0.0189(5) 0.0005(4) -0.0003(4) 0.0017(4)
C48 0.0236(5) 0.0201(5) 0.0227(5) 0.0128(4) 0.0043(4) 0.0039(4)

loop_
_atom_type_symbol
_atom_type_description
_atom_type_scat_dispersion_real
_atom_type_scat_dispersion_imag
_atom_type_scat_source
C C 0.0033 0.0016 'International Tables Vol C Tables 4.2.6.8 and 6.1.1.4'
H H 0 0 'International Tables Vol C Tables 4.2.6.8 and 6.1.1.4'
F F 0.0171 0.0103 'International Tables Vol C Tables 4.2.6.8 and 6.1.1.4'
N N 0.0061 0.0033 'International Tables Vol C Tables 4.2.6.8 and 6.1.1.4'
O O 0.0106 0.006 'International Tables Vol C Tables 4.2.6.8 and 6.1.1.4'

loop_
_geom_angle_atom_site_label_1
_geom_angle_atom_site_label_2
_geom_angle_atom_site_label_3
_geom_angle
_geom_angle_site_symmetry_1
_geom_angle_site_symmetry_3
_geom_angle_publ_flag
C43 O41 C48 117.31(8) . . ?
N2 N1 C5 112.69(8) . . ?
N2 N1 C11 118.79(8) . . ?
C5 N1 C11 128.52(8) . . ?
C41 N41 C42 119.12(8) . . ?
C3 N2 N1 104.18(8) . . ?
N2 C3 C4 112.72(8) . . ?
N2 C3 C31 118.81(8) . . ?
C4 C3 C31 128.47(9) . . ?
C56 C51 C52 119.19(9) . . ?
C56 C51 C5 119.13(9) . . ?
C52 C51 C5 121.61(9) . . ?
C5 C4 C3 104.01(8) . . ?
C5 C4 C41 124.71(9) . . ?
C3 C4 C41 131.09(9) . . ?
N1 C5 C4 106.38(8) . . ?
N1 C5 C51 125.17(8) . . ?
C4 C5 C51 128.42(9) . . ?
C47 C42 C43 118.50(9) . . ?
C47 C42 N41 116.32(9) . . ?
C43 C42 N41 125.15(9) . . ?
O41 C43 C44 123.48(9) . . ?
O41 C43 C42 116.69(8) . . ?
C44 C43 C42 119.79(9) . . ?
N41 C41 C4 121.66(9) . . ?
C12 C11 C16 121.62(9) . . ?
C12 C11 N1 119.04(9) . . ?
C16 C11 N1 119.33(9) . . ?
C55 C56 C51 120.89(9) . . ?
C53 C52 C51 120.44(9) . . ?
C11 C16 C15 118.72(10) . . ?
C11 C12 C13 118.75(10) . . ?
C54 C53 C52 118.41(9) . . ?
C46 C47 C42 121.24(10) . . ?
F51 C54 C55 118.55(10) . . ?
F51 C54 C53 118.44(10) . . ?
C55 C54 C53 123.01(10) . . ?
C45 C46 C47 119.49(10) . . ?
C54 C55 C56 118.01(9) . . ?
F33 C31 F31 106.99(8) . . ?
F33 C31 F32 106.71(8) . . ?
F31 C31 F32 106.35(8) . . ?
F33 C31 C3 112.33(8) . . ?
F31 C31 C3 111.78(8) . . ?
F32 C31 C3 112.28(8) . . ?
C46 C45 C44 120.45(9) . . ?
C14 C15 C16 120.50(10) . . ?
C45 C44 C43 120.20(10) . . ?
C15 C14 C13 119.97(10) . . ?
C14 C13 C12 120.41(10) . . ?

loop_
_geom_bond_atom_site_label_1
_geom_bond_atom_site_label_2
_geom_bond_distance
_geom_bond_site_symmetry_2
_geom_bond_publ_flag
F32 C31 1.3426(11) . ?
F33 C31 1.3378(12) . ?
F31 C31 1.3397(11) . ?
F51 C54 1.3544(12) . ?
O41 C43 1.3646(12) . ?
O41 C48 1.4284(12) . ?
N1 N2 1.3599(11) . ?
N1 C5 1.3619(12) . ?
N1 C11 1.4315(12) . ?
N41 C41 1.2788(13) . ?
N41 C42 1.4179(12) . ?
N2 C3 1.3265(12) . ?
C3 C4 1.4126(13) . ?
C3 C31 1.4934(13) . ?
C51 C56 1.3981(13) . ?
C51 C52 1.3999(13) . ?
C51 C5 1.4709(13) . ?
C4 C5 1.3925(13) . ?
C4 C41 1.4572(13) . ?
C42 C47 1.3943(14) . ?
C42 C43 1.4133(13) . ?
C43 C44 1.3935(13) . ?
C11 C12 1.3866(14) . ?
C11 C16 1.3893(14) . ?
C56 C55 1.3921(14) . ?
C52 C53 1.3902(14) . ?
C16 C15 1.3900(14) . ?
C12 C13 1.3913(14) . ?
C53 C54 1.3826(15) . ?
C47 C46 1.3932(14) . ?
C54 C55 1.3780(15) . ?
C46 C45 1.3820(16) . ?
C45 C44 1.3928(15) . ?
C15 C14 1.3855(16) . ?
C14 C13 1.3881(16) . ?
